data_4306038
loop_
_publ_author_name
'Xiao-Dan Zheng'
'Long Jiang'
'Xiao-Long Feng'
'Tong-Bu Lu'

_publ_section_title
;
The Supramolecular Isomerism Based on Argentophilic Interactions: The
Construction of Helical Chains with Defined Right-Handed and Left-Handed
Helicity
;
_journal_name_full 'Inorganic Chemistry'
_journal_page_first 10858
_journal_page_last 10865
_journal_paper_doi 10.1021/ic8009578
_journal_volume 47
_journal_year 2008
_chemical_formula_sum 'C22 H39 Ag2 N9 Ni'
_chemical_formula_weight 704.07
_chemical_name_systematic
; 
 ? 
;
_space_group_IT_number 14
_symmetry_cell_setting monoclinic
_symmetry_space_group_name_Hall '-P 2ybc'
_symmetry_space_group_name_H-M 'P 1 21/c 1'
_atom_sites_solution_hydrogens geom
_atom_sites_solution_primary direct
_atom_sites_solution_secondary difmap
_audit_creation_method SHELXL-97
_cell_angle_alpha 90.00
_cell_angle_beta 103.326(4)
_cell_angle_gamma 90.00
_cell_formula_units_Z 4
_cell_length_a 9.578(2)
_cell_length_b 17.527(4)
_cell_length_c 17.772(4)
_cell_measurement_reflns_used 6115
_cell_measurement_temperature 173(2)
_cell_measurement_theta_max 27.01
_cell_measurement_theta_min 2.47
_cell_volume 2903.1(11)
_computing_cell_refinement 'Bruker SMART'
_computing_data_collection 'Bruker SMART'
_computing_data_reduction 'Bruker SAINT'
_computing_molecular_graphics 'Bruker SHELXTL'
_computing_publication_material 'Bruker SHELXTL'
_computing_structure_refinement 'SHELXL-97 (Sheldrick, 1997)'
_computing_structure_solution 'SHELXS-97 (Sheldrick, 1990)'
_diffrn_ambient_temperature 173(2)
_diffrn_measured_fraction_theta_full 0.984
_diffrn_measured_fraction_theta_max 0.984
_diffrn_measurement_device_type 'CCD area detector'
_diffrn_measurement_method 'phi and omega scans'
_diffrn_radiation_monochromator graphite
_diffrn_radiation_source 'fine-focus sealed tube'
_diffrn_radiation_type MoK\a
_diffrn_radiation_wavelength 0.71073
_diffrn_reflns_av_R_equivalents 0.0379
_diffrn_reflns_av_sigmaI/netI 0.0516
_diffrn_reflns_limit_h_max 12
_diffrn_reflns_limit_h_min -12
_diffrn_reflns_limit_k_max 9
_diffrn_reflns_limit_k_min -22
_diffrn_reflns_limit_l_max 22
_diffrn_reflns_limit_l_min -22
_diffrn_reflns_number 15739
_diffrn_reflns_theta_full 27.10
_diffrn_reflns_theta_max 27.10
_diffrn_reflns_theta_min 2.32
_diffrn_standards_decay_% 0
_diffrn_standards_interval_count 0
_diffrn_standards_interval_time 0
_diffrn_standards_number 0
_exptl_absorpt_coefficient_mu 2.004
_exptl_absorpt_correction_T_max 0.5243
_exptl_absorpt_correction_T_min 0.4866
_exptl_absorpt_correction_type multi-scan
_exptl_absorpt_process_details 'SADABS (Sheldrick, 1996)'
_exptl_crystal_colour purple
_exptl_crystal_density_diffrn 1.611
_exptl_crystal_density_method 'not measured'
_exptl_crystal_description block
_exptl_crystal_F_000 1424
_exptl_crystal_size_max 0.42
_exptl_crystal_size_mid 0.40
_exptl_crystal_size_min 0.37
_refine_diff_density_max 0.529
_refine_diff_density_min -0.594
_refine_diff_density_rms 0.102
_refine_ls_extinction_method none
_refine_ls_goodness_of_fit_ref 1.035
_refine_ls_hydrogen_treatment constr
_refine_ls_matrix_type full
_refine_ls_number_parameters 314
_refine_ls_number_reflns 6307
_refine_ls_number_restraints 0
_refine_ls_restrained_S_all 1.035
_refine_ls_R_factor_all 0.0549
_refine_ls_R_factor_gt 0.0312
_refine_ls_shift/su_max 0.003
_refine_ls_shift/su_mean 0.000
_refine_ls_structure_factor_coef Fsqd
_refine_ls_weighting_details 'calc w=1/[\s^2^(Fo^2^)+(0.0257P)^2^+0.0000P] where P=(Fo^2^+2Fc^2^)/3'
_refine_ls_weighting_scheme calc
_refine_ls_wR_factor_gt 0.0611
_refine_ls_wR_factor_ref 0.0678
_reflns_number_gt 4575
_reflns_number_total 6307
_reflns_threshold_expression >2sigma(I)
_cod_data_source_file ic8009578_si_002_5.cif
_cod_data_source_block 3
_cod_depositor_comments
;
The following automatic conversions were performed:
'_symmetry_cell_setting' value 'Monoclinic' changed to 'monoclinic'
according to '/home/saulius/struct/CIF-dictionaries/cif_core.dic'
dictionary named 'cif_core.dic' version 2.4.1 from 2010-06-29.

Automatic conversion script
Id: cif_fix_enum 1527 2010-12-29 10:47:43Z saulius 
;
_cod_original_cell_volume 2903.3(11)
_cod_database_code 4306038

loop_
_symmetry_equiv_pos_as_xyz
'x, y, z'
'-x, y+1/2, -z+1/2'
'-x, -y, -z'
'x, -y-1/2, z-1/2'

loop_
_atom_site_label
_atom_site_type_symbol
_atom_site_fract_x
_atom_site_fract_y
_atom_site_fract_z
_atom_site_U_iso_or_equiv
_atom_site_adp_type
_atom_site_occupancy
_atom_site_symmetry_multiplicity
_atom_site_calc_flag
_atom_site_refinement_flags
_atom_site_disorder_assembly
_atom_site_disorder_group
Ag1 Ag 0.69098(3) 0.461978(15) 1.028964(13) 0.03358(8) Uani 1 1 d . . .
Ag2 Ag 1.09341(3) 0.678683(14) 0.907251(14) 0.03615(9) Uani 1 1 d . . .
C1 C 1.1003(4) 0.39008(18) 0.71646(17) 0.0293(7) Uani 1 1 d . . .
H1A H 1.0606 0.3437 0.6876 0.035 Uiso 1 1 calc R . .
H1B H 1.2061 0.3882 0.7252 0.035 Uiso 1 1 calc R . .
C2 C 1.0445(3) 0.45951(18) 0.66997(17) 0.0280(7) Uani 1 1 d . . .
H2A H 1.0863 0.5059 0.6981 0.034 Uiso 1 1 calc R . .
H2B H 1.0729 0.4580 0.6198 0.034 Uiso 1 1 calc R . .
C3 C 0.8239(3) 0.53580(17) 0.62129(16) 0.0250(7) Uani 1 1 d . . .
H3 H 0.8503 0.5769 0.6611 0.030 Uiso 1 1 calc R . .
C4 C 0.8802(4) 0.5586(2) 0.55021(17) 0.0363(8) Uani 1 1 d . . .
H4A H 0.9840 0.5668 0.5657 0.054 Uiso 1 1 calc R . .
H4B H 0.8329 0.6057 0.5280 0.054 Uiso 1 1 calc R . .
H4C H 0.8594 0.5177 0.5116 0.054 Uiso 1 1 calc R . .
C5 C 0.6613(3) 0.53009(18) 0.59834(16) 0.0277(7) Uani 1 1 d . . .
H5A H 0.6366 0.4825 0.5682 0.033 Uiso 1 1 calc R . .
H5B H 0.6256 0.5731 0.5630 0.033 Uiso 1 1 calc R . .
C6 C 0.5769(3) 0.53048(17) 0.66224(16) 0.0234(7) Uani 1 1 d . . .
C7 C 0.6068(4) 0.60173(17) 0.71169(17) 0.0293(7) Uani 1 1 d . . .
H7A H 0.5486 0.6010 0.7504 0.044 Uiso 1 1 calc R . .
H7B H 0.5825 0.6469 0.6788 0.044 Uiso 1 1 calc R . .
H7C H 0.7087 0.6033 0.7378 0.044 Uiso 1 1 calc R . .
C8 C 0.4148(3) 0.52903(19) 0.62275(17) 0.0305(8) Uani 1 1 d . . .
H8A H 0.3946 0.4856 0.5872 0.046 Uiso 1 1 calc R . .
H8B H 0.3884 0.5765 0.5939 0.046 Uiso 1 1 calc R . .
H8C H 0.3588 0.5240 0.6622 0.046 Uiso 1 1 calc R . .
C9 C 0.5541(3) 0.39032(17) 0.68187(17) 0.0280(7) Uani 1 1 d . . .
H9A H 0.5750 0.3822 0.6305 0.034 Uiso 1 1 calc R . .
H9B H 0.4486 0.3926 0.6751 0.034 Uiso 1 1 calc R . .
C10 C 0.6132(3) 0.32504(17) 0.73428(18) 0.0290(7) Uani 1 1 d . . .
H10A H 0.5904 0.3325 0.7854 0.035 Uiso 1 1 calc R . .
H10B H 0.5683 0.2767 0.7120 0.035 Uiso 1 1 calc R . .
C11 C 0.8393(4) 0.26388(17) 0.80379(18) 0.0297(8) Uani 1 1 d . . .
H11 H 0.8291 0.2831 0.8552 0.036 Uiso 1 1 calc R . .
C12 C 0.7682(4) 0.18484(18) 0.7907(2) 0.0461(10) Uani 1 1 d . . .
H12A H 0.6669 0.1891 0.7923 0.069 Uiso 1 1 calc R . .
H12B H 0.8169 0.1499 0.8314 0.069 Uiso 1 1 calc R . .
H12C H 0.7755 0.1651 0.7402 0.069 Uiso 1 1 calc R . .
C13 C 0.9975(4) 0.25613(17) 0.80646(18) 0.0323(8) Uani 1 1 d . . .
H13A H 1.0072 0.2467 0.7530 0.039 Uiso 1 1 calc R . .
H13B H 1.0323 0.2097 0.8368 0.039 Uiso 1 1 calc R . .
C14 C 1.0999(3) 0.32157(17) 0.83961(17) 0.0273(7) Uani 1 1 d . . .
C15 C 1.0921(4) 0.34081(19) 0.92269(16) 0.0361(9) Uani 1 1 d . . .
H15A H 1.1655 0.3789 0.9440 0.054 Uiso 1 1 calc R . .
H15B H 1.1090 0.2945 0.9544 0.054 Uiso 1 1 calc R . .
H15C H 0.9970 0.3613 0.9228 0.054 Uiso 1 1 calc R . .
C16 C 1.2542(4) 0.2961(2) 0.8407(2) 0.0410(9) Uani 1 1 d . . .
H16A H 1.2575 0.2746 0.7902 0.062 Uiso 1 1 calc R . .
H16B H 1.2846 0.2573 0.8809 0.062 Uiso 1 1 calc R . .
H16C H 1.3188 0.3401 0.8517 0.062 Uiso 1 1 calc R . .
C17 C 0.7452(4) 0.43837(18) 0.92669(17) 0.0304(8) Uani 1 1 d . . .
C18 C 0.6371(4) 0.4920(2) 1.13026(18) 0.0320(8) Uani 1 1 d . . .
C19 C 0.9874(4) 0.58802(18) 0.84588(17) 0.0286(7) Uani 1 1 d . . .
C20 C 1.2007(4) 0.7756(2) 0.95142(18) 0.0425(10) Uani 1 1 d . . .
C21 C 0.3238(5) 0.2251(3) 0.5945(2) 0.0643(14) Uani 1 1 d . . .
C22 C 0.4254(6) 0.1713(3) 0.5772(3) 0.101(2) Uani 1 1 d . . .
H22A H 0.4437 0.1830 0.5264 0.151 Uiso 1 1 calc R . .
H22B H 0.3864 0.1196 0.5767 0.151 Uiso 1 1 calc R . .
H22C H 0.5154 0.1747 0.6167 0.151 Uiso 1 1 calc R . .
N1 N 1.0589(3) 0.39207(13) 0.79183(13) 0.0220(6) Uani 1 1 d . . .
H1C H 1.1140 0.4309 0.8196 0.026 Uiso 1 1 calc R . .
N2 N 0.8863(3) 0.46209(13) 0.65637(13) 0.0214(5) Uani 1 1 d . . .
H2C H 0.8493 0.4231 0.6221 0.026 Uiso 1 1 calc R . .
N3 N 0.6188(3) 0.46316(13) 0.71495(12) 0.0201(5) Uani 1 1 d . . .
H3A H 0.5786 0.4726 0.7569 0.024 Uiso 1 1 calc R . .
N4 N 0.7708(3) 0.32050(13) 0.74380(13) 0.0236(6) Uani 1 1 d . . .
H4D H 0.7891 0.3055 0.6968 0.028 Uiso 1 1 calc R . .
N5 N 0.7811(3) 0.42816(14) 0.87072(13) 0.0261(6) Uani 1 1 d . . .
N6 N 0.6076(3) 0.50998(18) 1.18544(16) 0.0436(8) Uani 1 1 d . . .
N7 N 0.9295(3) 0.54007(14) 0.80843(14) 0.0253(6) Uani 1 1 d . . .
N8 N 1.2578(4) 0.83217(18) 0.96837(17) 0.0607(11) Uani 1 1 d . . .
N9 N 0.2466(5) 0.2677(3) 0.6080(3) 0.1025(18) Uani 1 1 d . . .
Ni1 Ni 0.84029(4) 0.43564(2) 0.764910(19) 0.01821(9) Uani 1 1 d . . .

loop_
_atom_site_aniso_label
_atom_site_aniso_U_11
_atom_site_aniso_U_22
_atom_site_aniso_U_33
_atom_site_aniso_U_23
_atom_site_aniso_U_13
_atom_site_aniso_U_12
Ag1 0.04366(18) 0.03695(15) 0.02354(13) -0.00226(11) 0.01474(11) -0.00085(13)
Ag2 0.04686(19) 0.02485(14) 0.03206(14) -0.00604(11) -0.00052(12) -0.01044(12)
C1 0.0215(19) 0.0340(18) 0.0330(17) -0.0013(14) 0.0077(14) 0.0057(15)
C2 0.0229(19) 0.0359(18) 0.0272(16) -0.0002(14) 0.0101(13) -0.0007(15)
C3 0.0275(19) 0.0260(16) 0.0234(15) 0.0030(13) 0.0098(13) 0.0025(14)
C4 0.037(2) 0.045(2) 0.0306(18) 0.0114(16) 0.0143(15) 0.0021(17)
C5 0.030(2) 0.0303(18) 0.0224(15) 0.0038(13) 0.0050(13) 0.0053(15)
C6 0.0228(18) 0.0250(16) 0.0214(15) 0.0022(13) 0.0033(12) 0.0040(14)
C7 0.028(2) 0.0246(17) 0.0355(18) 0.0026(14) 0.0073(14) 0.0052(15)
C8 0.025(2) 0.039(2) 0.0264(16) 0.0032(14) 0.0028(14) 0.0079(15)
C9 0.0169(18) 0.0296(18) 0.0347(17) -0.0052(14) 0.0005(13) -0.0037(14)
C10 0.0261(19) 0.0227(16) 0.0360(18) -0.0027(14) 0.0029(14) -0.0078(14)
C11 0.034(2) 0.0208(16) 0.0309(17) 0.0030(14) 0.0011(15) -0.0018(14)
C12 0.043(2) 0.0231(18) 0.070(3) 0.0073(18) 0.0080(19) -0.0046(17)
C13 0.035(2) 0.0210(17) 0.0382(19) 0.0036(14) 0.0027(15) 0.0043(15)
C14 0.0273(19) 0.0236(16) 0.0295(16) 0.0038(13) 0.0034(14) 0.0052(14)
C15 0.039(2) 0.037(2) 0.0273(17) 0.0037(15) -0.0031(15) 0.0052(17)
C16 0.031(2) 0.0327(19) 0.056(2) 0.0004(17) 0.0020(17) 0.0087(16)
C17 0.038(2) 0.0306(18) 0.0223(17) 0.0008(14) 0.0059(15) 0.0002(16)
C18 0.030(2) 0.042(2) 0.0262(18) -0.0009(15) 0.0104(15) -0.0033(16)
C19 0.030(2) 0.0244(17) 0.0292(17) -0.0019(14) 0.0014(14) 0.0019(15)
C20 0.064(3) 0.031(2) 0.0245(17) 0.0005(15) -0.0055(17) -0.0117(19)
C21 0.056(3) 0.066(3) 0.056(3) -0.031(2) -0.017(2) 0.009(3)
C22 0.091(4) 0.115(5) 0.071(3) -0.042(3) -0.034(3) 0.062(4)
N1 0.0216(15) 0.0198(13) 0.0231(12) -0.0020(10) 0.0021(10) 0.0011(11)
N2 0.0213(15) 0.0222(13) 0.0214(12) -0.0012(10) 0.0062(10) -0.0016(11)
N3 0.0229(15) 0.0213(13) 0.0161(12) -0.0011(10) 0.0044(10) -0.0005(11)
N4 0.0244(16) 0.0200(13) 0.0261(13) -0.0025(11) 0.0054(11) 0.0001(11)
N5 0.0283(16) 0.0282(14) 0.0207(13) 0.0021(11) 0.0033(11) -0.0004(12)
N6 0.039(2) 0.062(2) 0.0338(16) -0.0109(15) 0.0158(14) -0.0071(16)
N7 0.0268(16) 0.0216(13) 0.0267(14) -0.0016(11) 0.0044(11) -0.0001(12)
N8 0.096(3) 0.041(2) 0.0362(17) -0.0011(15) -0.0034(18) -0.028(2)
N9 0.067(3) 0.122(4) 0.102(3) -0.073(3) -0.014(3) 0.022(3)
Ni1 0.0198(2) 0.01771(19) 0.01666(18) -0.00217(15) 0.00331(15) -0.00155(16)

loop_
_atom_type_symbol
_atom_type_description
_atom_type_scat_dispersion_real
_atom_type_scat_dispersion_imag
_atom_type_scat_source
C C 0.0033 0.0016 'International Tables Vol C Tables 4.2.6.8 and 6.1.1.4'
H H 0.0000 0.0000 'International Tables Vol C Tables 4.2.6.8 and 6.1.1.4'
N N 0.0061 0.0033 'International Tables Vol C Tables 4.2.6.8 and 6.1.1.4'
Ni Ni 0.3393 1.1124 'International Tables Vol C Tables 4.2.6.8 and 6.1.1.4'
Ag Ag -0.8971 1.1015 'International Tables Vol C Tables 4.2.6.8 and 6.1.1.4'

loop_
_geom_angle_atom_site_label_1
_geom_angle_atom_site_label_2
_geom_angle_atom_site_label_3
_geom_angle
_geom_angle_site_symmetry_1
_geom_angle_site_symmetry_3
_geom_angle_publ_flag
C17 Ag1 C18 176.81(13) . . ?
C17 Ag1 Ag2 83.41(9) . 3_767 ?
C18 Ag1 Ag2 99.03(10) . 3_767 ?
C20 Ag2 C19 170.85(13) . . ?
C20 Ag2 Ag1 105.87(11) . 3_767 ?
C19 Ag2 Ag1 78.19(9) . 3_767 ?
N1 C1 C2 110.1(2) . . ?
N1 C1 H1A 109.6 . . ?
C2 C1 H1A 109.6 . . ?
N1 C1 H1B 109.6 . . ?
C2 C1 H1B 109.6 . . ?
H1A C1 H1B 108.2 . . ?
N2 C2 C1 109.7(3) . . ?
N2 C2 H2A 109.7 . . ?
C1 C2 H2A 109.7 . . ?
N2 C2 H2B 109.7 . . ?
C1 C2 H2B 109.7 . . ?
H2A C2 H2B 108.2 . . ?
N2 C3 C5 110.0(2) . . ?
N2 C3 C4 112.6(2) . . ?
C5 C3 C4 109.2(2) . . ?
N2 C3 H3 108.3 . . ?
C5 C3 H3 108.3 . . ?
C4 C3 H3 108.3 . . ?
C3 C4 H4A 109.5 . . ?
C3 C4 H4B 109.5 . . ?
H4A C4 H4B 109.5 . . ?
C3 C4 H4C 109.5 . . ?
H4A C4 H4C 109.5 . . ?
H4B C4 H4C 109.5 . . ?
C3 C5 C6 118.8(2) . . ?
C3 C5 H5A 107.6 . . ?
C6 C5 H5A 107.6 . . ?
C3 C5 H5B 107.6 . . ?
C6 C5 H5B 107.6 . . ?
H5A C5 H5B 107.0 . . ?
N3 C6 C7 107.3(2) . . ?
N3 C6 C5 110.3(2) . . ?
C7 C6 C5 111.7(3) . . ?
N3 C6 C8 111.4(2) . . ?
C7 C6 C8 108.2(3) . . ?
C5 C6 C8 107.9(2) . . ?
C6 C7 H7A 109.5 . . ?
C6 C7 H7B 109.5 . . ?
H7A C7 H7B 109.5 . . ?
C6 C7 H7C 109.5 . . ?
H7A C7 H7C 109.5 . . ?
H7B C7 H7C 109.5 . . ?
C6 C8 H8A 109.5 . . ?
C6 C8 H8B 109.5 . . ?
H8A C8 H8B 109.5 . . ?
C6 C8 H8C 109.5 . . ?
H8A C8 H8C 109.5 . . ?
H8B C8 H8C 109.5 . . ?
N3 C9 C10 110.3(2) . . ?
N3 C9 H9A 109.6 . . ?
C10 C9 H9A 109.6 . . ?
N3 C9 H9B 109.6 . . ?
C10 C9 H9B 109.6 . . ?
H9A C9 H9B 108.1 . . ?
N4 C10 C9 109.9(2) . . ?
N4 C10 H10A 109.7 . . ?
C9 C10 H10A 109.7 . . ?
N4 C10 H10B 109.7 . . ?
C9 C10 H10B 109.7 . . ?
H10A C10 H10B 108.2 . . ?
N4 C11 C13 110.7(3) . . ?
N4 C11 C12 112.6(3) . . ?
C13 C11 C12 109.2(3) . . ?
N4 C11 H11 108.0 . . ?
C13 C11 H11 108.0 . . ?
C12 C11 H11 108.0 . . ?
C11 C12 H12A 109.5 . . ?
C11 C12 H12B 109.5 . . ?
H12A C12 H12B 109.5 . . ?
C11 C12 H12C 109.5 . . ?
H12A C12 H12C 109.5 . . ?
H12B C12 H12C 109.5 . . ?
C11 C13 C14 119.5(3) . . ?
C11 C13 H13A 107.5 . . ?
C14 C13 H13A 107.5 . . ?
C11 C13 H13B 107.5 . . ?
C14 C13 H13B 107.5 . . ?
H13A C13 H13B 107.0 . . ?
N1 C14 C15 107.4(2) . . ?
N1 C14 C13 109.7(2) . . ?
C15 C14 C13 111.4(3) . . ?
N1 C14 C16 111.8(3) . . ?
C15 C14 C16 108.1(3) . . ?
C13 C14 C16 108.3(3) . . ?
C14 C15 H15A 109.5 . . ?
C14 C15 H15B 109.5 . . ?
H15A C15 H15B 109.5 . . ?
C14 C15 H15C 109.5 . . ?
H15A C15 H15C 109.5 . . ?
H15B C15 H15C 109.5 . . ?
C14 C16 H16A 109.5 . . ?
C14 C16 H16B 109.5 . . ?
H16A C16 H16B 109.5 . . ?
C14 C16 H16C 109.5 . . ?
H16A C16 H16C 109.5 . . ?
H16B C16 H16C 109.5 . . ?
N5 C17 Ag1 176.3(3) . . ?
N6 C18 Ag1 178.6(3) . . ?
N7 C19 Ag2 176.2(3) . . ?
N8 C20 Ag2 172.9(3) . . ?
N9 C21 C22 178.9(6) . . ?
C21 C22 H22A 109.5 . . ?
C21 C22 H22B 109.5 . . ?
H22A C22 H22B 109.5 . . ?
C21 C22 H22C 109.5 . . ?
H22A C22 H22C 109.5 . . ?
H22B C22 H22C 109.5 . . ?
C1 N1 C14 113.8(2) . . ?
C1 N1 Ni1 104.71(17) . . ?
C14 N1 Ni1 121.78(19) . . ?
C1 N1 H1C 105.0 . . ?
C14 N1 H1C 105.0 . . ?
Ni1 N1 H1C 105.0 . . ?
C2 N2 C3 113.0(2) . . ?
C2 N2 Ni1 105.30(17) . . ?
C3 N2 Ni1 114.79(17) . . ?
C2 N2 H2C 107.8 . . ?
C3 N2 H2C 107.8 . . ?
Ni1 N2 H2C 107.8 . . ?
C9 N3 C6 113.7(2) . . ?
C9 N3 Ni1 104.63(17) . . ?
C6 N3 Ni1 121.89(18) . . ?
C9 N3 H3A 105.0 . . ?
C6 N3 H3A 105.0 . . ?
Ni1 N3 H3A 105.0 . . ?
C10 N4 C11 112.7(2) . . ?
C10 N4 Ni1 103.77(17) . . ?
C11 N4 Ni1 115.83(17) . . ?
C10 N4 H4D 108.1 . . ?
C11 N4 H4D 108.1 . . ?
Ni1 N4 H4D 108.1 . . ?
C17 N5 Ni1 167.2(3) . . ?
C19 N7 Ni1 165.5(2) . . ?
N5 Ni1 N7 83.95(10) . . ?
N5 Ni1 N2 170.39(10) . . ?
N7 Ni1 N2 89.55(9) . . ?
N5 Ni1 N4 87.74(10) . . ?
N7 Ni1 N4 168.05(9) . . ?
N2 Ni1 N4 99.70(9) . . ?
N5 Ni1 N3 86.53(9) . . ?
N7 Ni1 N3 103.64(9) . . ?
N2 Ni1 N3 88.15(9) . . ?
N4 Ni1 N3 84.35(9) . . ?
N5 Ni1 N1 103.12(9) . . ?
N7 Ni1 N1 86.29(9) . . ?
N2 Ni1 N1 83.44(9) . . ?
N4 Ni1 N1 87.26(9) . . ?
N3 Ni1 N1 166.96(9) . . ?

loop_
_geom_bond_atom_site_label_1
_geom_bond_atom_site_label_2
_geom_bond_distance
_geom_bond_site_symmetry_2
_geom_bond_publ_flag
Ag1 C17 2.045(3) . ?
Ag1 C18 2.053(3) . ?
Ag1 Ag2 3.2479(6) 3_767 ?
Ag2 C20 2.046(4) . ?
Ag2 C19 2.058(3) . ?
Ag2 Ag1 3.2479(6) 3_767 ?
C1 N1 1.482(4) . ?
C1 C2 1.499(4) . ?
C1 H1A 0.9900 . ?
C1 H1B 0.9900 . ?
C2 N2 1.479(4) . ?
C2 H2A 0.9900 . ?
C2 H2B 0.9900 . ?
C3 N2 1.498(4) . ?
C3 C5 1.519(4) . ?
C3 C4 1.536(4) . ?
C3 H3 1.0000 . ?
C4 H4A 0.9800 . ?
C4 H4B 0.9800 . ?
C4 H4C 0.9800 . ?
C5 C6 1.538(4) . ?
C5 H5A 0.9900 . ?
C5 H5B 0.9900 . ?
C6 N3 1.503(3) . ?
C6 C7 1.516(4) . ?
C6 C8 1.550(4) . ?
C7 H7A 0.9800 . ?
C7 H7B 0.9800 . ?
C7 H7C 0.9800 . ?
C8 H8A 0.9800 . ?
C8 H8B 0.9800 . ?
C8 H8C 0.9800 . ?
C9 N3 1.480(4) . ?
C9 C10 1.502(4) . ?
C9 H9A 0.9900 . ?
C9 H9B 0.9900 . ?
C10 N4 1.482(4) . ?
C10 H10A 0.9900 . ?
C10 H10B 0.9900 . ?
C11 N4 1.493(4) . ?
C11 C13 1.512(5) . ?
C11 C12 1.537(4) . ?
C11 H11 1.0000 . ?
C12 H12A 0.9800 . ?
C12 H12B 0.9800 . ?
C12 H12C 0.9800 . ?
C13 C14 1.535(4) . ?
C13 H13A 0.9900 . ?
C13 H13B 0.9900 . ?
C14 N1 1.500(4) . ?
C14 C15 1.533(4) . ?
C14 C16 1.541(5) . ?
C15 H15A 0.9800 . ?
C15 H15B 0.9800 . ?
C15 H15C 0.9800 . ?
C16 H16A 0.9800 . ?
C16 H16B 0.9800 . ?
C16 H16C 0.9800 . ?
C17 N5 1.139(4) . ?
C18 N6 1.126(4) . ?
C19 N7 1.134(4) . ?
C20 N8 1.139(4) . ?
C21 N9 1.115(5) . ?
C21 C22 1.438(6) . ?
C22 H22A 0.9800 . ?
C22 H22B 0.9800 . ?
C22 H22C 0.9800 . ?
N1 Ni1 2.176(2) . ?
N1 H1C 0.9300 . ?
N2 Ni1 2.127(2) . ?
N2 H2C 0.9300 . ?
N3 Ni1 2.157(2) . ?
N3 H3A 0.9300 . ?
N4 Ni1 2.131(2) . ?
N4 H4D 0.9300 . ?
N5 Ni1 2.089(3) . ?
N7 Ni1 2.092(3) . ?

loop_
_geom_torsion_atom_site_label_1
_geom_torsion_atom_site_label_2
_geom_torsion_atom_site_label_3
_geom_torsion_atom_site_label_4
_geom_torsion
_geom_torsion_site_symmetry_1
_geom_torsion_site_symmetry_2
_geom_torsion_site_symmetry_3
_geom_torsion_site_symmetry_4
_geom_torsion_publ_flag
N1 C1 C2 N2 -59.7(3) . . . . ?
N2 C3 C5 C6 73.0(3) . . . . ?
C4 C3 C5 C6 -163.0(3) . . . . ?
C3 C5 C6 N3 -61.5(3) . . . . ?
C3 C5 C6 C7 57.8(3) . . . . ?
C3 C5 C6 C8 176.6(3) . . . . ?
N3 C9 C10 N4 -60.1(3) . . . . ?
N4 C11 C13 C14 71.4(3) . . . . ?
C12 C11 C13 C14 -164.0(3) . . . . ?
C11 C13 C14 N1 -61.8(4) . . . . ?
C11 C13 C14 C15 57.1(4) . . . . ?
C11 C13 C14 C16 175.9(3) . . . . ?
C18 Ag1 C17 N5 46(6) . . . . ?
Ag2 Ag1 C17 N5 -94(5) 3_767 . . . ?
C17 Ag1 C18 N6 1(15) . . . . ?
Ag2 Ag1 C18 N6 141(14) 3_767 . . . ?
C20 Ag2 C19 N7 -2(5) . . . . ?
Ag1 Ag2 C19 N7 -120(4) 3_767 . . . ?
C19 Ag2 C20 N8 11(4) . . . . ?
Ag1 Ag2 C20 N8 126(3) 3_767 . . . ?
C2 C1 N1 C14 175.2(2) . . . . ?
C2 C1 N1 Ni1 40.0(3) . . . . ?
C15 C14 N1 C1 163.5(3) . . . . ?
C13 C14 N1 C1 -75.2(3) . . . . ?
C16 C14 N1 C1 45.0(3) . . . . ?
C15 C14 N1 Ni1 -69.7(3) . . . . ?
C13 C14 N1 Ni1 51.6(3) . . . . ?
C16 C14 N1 Ni1 171.79(19) . . . . ?
C1 C2 N2 C3 170.9(2) . . . . ?
C1 C2 N2 Ni1 44.8(3) . . . . ?
C5 C3 N2 C2 171.8(2) . . . . ?
C4 C3 N2 C2 49.8(3) . . . . ?
C5 C3 N2 Ni1 -67.4(3) . . . . ?
C4 C3 N2 Ni1 170.6(2) . . . . ?
C10 C9 N3 C6 174.1(2) . . . . ?
C10 C9 N3 Ni1 38.7(3) . . . . ?
C7 C6 N3 C9 161.1(3) . . . . ?
C5 C6 N3 C9 -77.0(3) . . . . ?
C8 C6 N3 C9 42.8(3) . . . . ?
C7 C6 N3 Ni1 -72.1(3) . . . . ?
C5 C6 N3 Ni1 49.8(3) . . . . ?
C8 C6 N3 Ni1 169.59(18) . . . . ?
C9 C10 N4 C11 171.9(2) . . . . ?
C9 C10 N4 Ni1 45.9(3) . . . . ?
C13 C11 N4 C10 175.0(2) . . . . ?
C12 C11 N4 C10 52.3(4) . . . . ?
C13 C11 N4 Ni1 -65.8(3) . . . . ?
C12 C11 N4 Ni1 171.5(2) . . . . ?
Ag1 C17 N5 Ni1 -54(5) . . . . ?
Ag2 C19 N7 Ni1 158(4) . . . . ?
C17 N5 Ni1 N7 36.2(12) . . . . ?
C17 N5 Ni1 N2 -11.4(16) . . . . ?
C17 N5 Ni1 N4 -152.4(12) . . . . ?
C17 N5 Ni1 N3 -67.9(12) . . . . ?
C17 N5 Ni1 N1 121.0(12) . . . . ?
C19 N7 Ni1 N5 42.8(11) . . . . ?
C19 N7 Ni1 N2 -144.3(11) . . . . ?
C19 N7 Ni1 N4 -3.4(14) . . . . ?
C19 N7 Ni1 N3 127.7(11) . . . . ?
C19 N7 Ni1 N1 -60.9(11) . . . . ?
C2 N2 Ni1 N5 116.2(6) . . . . ?
C3 N2 Ni1 N5 -8.7(7) . . . . ?
C2 N2 Ni1 N7 68.88(18) . . . . ?
C3 N2 Ni1 N7 -56.0(2) . . . . ?
C2 N2 Ni1 N4 -103.50(18) . . . . ?
C3 N2 Ni1 N4 131.6(2) . . . . ?
C2 N2 Ni1 N3 172.55(18) . . . . ?
C3 N2 Ni1 N3 47.7(2) . . . . ?
C2 N2 Ni1 N1 -17.43(18) . . . . ?
C3 N2 Ni1 N1 -142.3(2) . . . . ?
C10 N4 Ni1 N5 67.91(18) . . . . ?
C11 N4 Ni1 N5 -56.1(2) . . . . ?
C10 N4 Ni1 N7 113.8(5) . . . . ?
C11 N4 Ni1 N7 -10.2(6) . . . . ?
C10 N4 Ni1 N2 -105.97(18) . . . . ?
C11 N4 Ni1 N2 130.0(2) . . . . ?
C10 N4 Ni1 N3 -18.83(17) . . . . ?
C11 N4 Ni1 N3 -142.8(2) . . . . ?
C10 N4 Ni1 N1 171.16(18) . . . . ?
C11 N4 Ni1 N1 47.2(2) . . . . ?
C9 N3 Ni1 N5 -98.51(18) . . . . ?
C6 N3 Ni1 N5 130.8(2) . . . . ?
C9 N3 Ni1 N7 178.57(17) . . . . ?
C6 N3 Ni1 N7 47.9(2) . . . . ?
C9 N3 Ni1 N2 89.49(18) . . . . ?
C6 N3 Ni1 N2 -41.23(19) . . . . ?
C9 N3 Ni1 N4 -10.45(18) . . . . ?
C6 N3 Ni1 N4 -141.2(2) . . . . ?
C9 N3 Ni1 N1 39.8(5) . . . . ?
C6 N3 Ni1 N1 -91.0(4) . . . . ?
C1 N1 Ni1 N5 175.17(18) . . . . ?
C14 N1 Ni1 N5 44.4(2) . . . . ?
C1 N1 Ni1 N7 -101.93(19) . . . . ?
C14 N1 Ni1 N7 127.3(2) . . . . ?
C1 N1 Ni1 N2 -11.96(18) . . . . ?
C14 N1 Ni1 N2 -142.7(2) . . . . ?
C1 N1 Ni1 N4 88.13(19) . . . . ?
C14 N1 Ni1 N4 -42.6(2) . . . . ?
C1 N1 Ni1 N3 38.2(5) . . . . ?
C14 N1 Ni1 N3 -92.5(4) . . . . ?
